data_1571528
loop_
_publ_author_name
'Grzelak, Magdalena'
'Kumar, Dharmendra'
'Kochman, Micha&#x142; Andrzej'
'Morawiak, Maja'
'Wiosna-Sa&#x142;yga, Gabriela'
'Kubas, Adam'
'Data, Przemys&#x142;aw'
'Lindner, Marcin'

_publ_section_title
;
 An unprecedented roll-off ratio in high-performing red TADF OLED emitters
 featuring 2,3-indole-annulated naphthalene imide and auxiliary donors.
;
_journal_issue 22
_journal_name_full 'Chemical science'
_journal_page_first 8404
_journal_page_last 8413
_journal_paper_doi 10.1039/d4sc01391c
_journal_volume 15
_journal_year 2024
_chemical_formula_moiety 'C31 H27 Br N2 O2'
_chemical_formula_sum 'C31 H27 Br N2 O2'
_chemical_formula_weight 539.45
_space_group_crystal_system monoclinic
_space_group_IT_number 14
_space_group_name_Hall '-P 2yn'
_space_group_name_H-M_alt 'P 1 21/n 1'
_atom_sites_solution_hydrogens mixed
_atom_sites_solution_primary direct
_atom_sites_solution_secondary difmap
_audit_creation_method SHELXL-2014
_audit_update_record
;
2023-08-25 deposited with the CCDC.	2024-04-30 downloaded from the CCDC.
;
_cell_angle_alpha 90
_cell_angle_beta 105.563(3)
_cell_angle_gamma 90
_cell_formula_units_Z 4
_cell_length_a 7.7396(4)
_cell_length_b 26.8784(14)
_cell_length_c 12.5740(6)
_cell_measurement_reflns_used 3678
_cell_measurement_temperature 296(2)
_cell_measurement_theta_max 68.30
_cell_measurement_theta_min 3.29
_cell_volume 2519.8(2)
_computing_cell_refinement 'Bruker SAINT'
_computing_data_collection 'Bruker APEX2'
_computing_data_reduction 'Bruker SAINT'
_computing_molecular_graphics 'Bruker SHELXTL'
_computing_publication_material 'Bruker SHELXTL'
_computing_structure_refinement 'SHELXL-2014 (Sheldrick, 2014)'
_computing_structure_solution 'SHELXL-2014 (Sheldrick, 2014)'
_diffrn_ambient_temperature 296(2)
_diffrn_measured_fraction_theta_full 0.988
_diffrn_measured_fraction_theta_max 0.985
_diffrn_measurement_device_type 'Bruker APEX-II CCD'
_diffrn_measurement_method '\f and \w scans'
_diffrn_radiation_monochromator graphite
_diffrn_radiation_type CuK\a
_diffrn_radiation_wavelength 1.54178
_diffrn_reflns_av_R_equivalents 0.0604
_diffrn_reflns_av_unetI/netI 0.0416
_diffrn_reflns_Laue_measured_fraction_full 0.988
_diffrn_reflns_Laue_measured_fraction_max 0.985
_diffrn_reflns_limit_h_max 9
_diffrn_reflns_limit_h_min -9
_diffrn_reflns_limit_k_max 32
_diffrn_reflns_limit_k_min -31
_diffrn_reflns_limit_l_max 15
_diffrn_reflns_limit_l_min -15
_diffrn_reflns_number 26987
_diffrn_reflns_point_group_measured_fraction_full 0.988
_diffrn_reflns_point_group_measured_fraction_max 0.985
_diffrn_reflns_theta_full 67.679
_diffrn_reflns_theta_max 68.304
_diffrn_reflns_theta_min 3.288
_diffrn_source 'fine-focus sealed tube'
_exptl_absorpt_coefficient_mu 2.470
_exptl_absorpt_correction_T_max 0.7020
_exptl_absorpt_correction_T_min 0.5380
_exptl_absorpt_correction_type numerical
_exptl_absorpt_process_details sadabs
_exptl_crystal_colour yellow
_exptl_crystal_density_diffrn 1.422
_exptl_crystal_density_method 'not measured'
_exptl_crystal_description prism
_exptl_crystal_F_000 1112
_exptl_crystal_size_max 0.287
_exptl_crystal_size_mid 0.250
_exptl_crystal_size_min 0.154
_refine_diff_density_max 0.581
_refine_diff_density_min -0.879
_refine_diff_density_rms 0.106
_refine_ls_extinction_method none
_refine_ls_goodness_of_fit_ref 1.096
_refine_ls_hydrogen_treatment mixed
_refine_ls_matrix_type full
_refine_ls_number_parameters 353
_refine_ls_number_reflns 4557
_refine_ls_number_restraints 0
_refine_ls_restrained_S_all 1.096
_refine_ls_R_factor_all 0.0944
_refine_ls_R_factor_gt 0.0757
_refine_ls_shift/su_max 0.001
_refine_ls_shift/su_mean 0.000
_refine_ls_structure_factor_coef Fsqd
_refine_ls_weighting_details 'w=1/[\s^2^(Fo^2^)+(0.1313P)^2^+4.4704P] where P=(Fo^2^+2Fc^2^)/3'
_refine_ls_weighting_scheme calc
_refine_ls_wR_factor_gt 0.2273
_refine_ls_wR_factor_ref 0.2416
_reflns_Friedel_coverage 0.000
_reflns_number_gt 3678
_reflns_number_total 4557
_reflns_threshold_expression 'I > 2\s(I)'
_cod_data_source_file d4sc01391c2.cif
_cod_data_source_block MMG0147_10B_A_0m
_cod_depositor_comments 'Adding full bibliography for 1571528--1571532.cif.'
_cod_original_sg_symbol_H-M 'P 21/n'
_cod_database_code 1571528
_shelx_space_group_comment
;
The symmetry employed for this shelxl refinement is uniquely defined
by the following loop, which should always be used as a source of
symmetry information in preference to the above space-group names.
They are only intended as comments.
;
_shelx_estimated_absorpt_t_min 0.535
_shelx_estimated_absorpt_t_max 0.702
_shelxl_version_number 2014-3

loop_
_space_group_symop_operation_xyz
'x, y, z'
'-x+1/2, y+1/2, -z+1/2'
'-x, -y, -z'
'x-1/2, -y-1/2, z-1/2'

loop_
_atom_site_label
_atom_site_type_symbol
_atom_site_fract_x
_atom_site_fract_y
_atom_site_fract_z
_atom_site_U_iso_or_equiv
_atom_site_adp_type
_atom_site_occupancy
_atom_site_site_symmetry_order
_atom_site_calc_flag
_atom_site_refinement_flags_posn
_atom_site_refinement_flags_adp
_atom_site_refinement_flags_occupancy
_atom_site_disorder_assembly
_atom_site_disorder_group
Br1 Br 0.13908(10) -0.10844(3) 1.16159(6) 0.0746(3) Uani 1 1 d . . . . .
O1 O 0.4610(5) 0.19219(13) 0.7233(3) 0.0506(9) Uani 1 1 d . . . . .
O2 O 0.2832(8) 0.08251(17) 0.4431(3) 0.0810(15) Uani 1 1 d . . . . .
N1 N 0.3621(6) 0.09602(15) 1.0621(3) 0.0440(9) Uani 1 1 d . . . . .
N2 N 0.3757(6) 0.13704(15) 0.5836(3) 0.0426(9) Uani 1 1 d . . . . .
C1 C 0.3178(7) 0.05056(19) 1.1009(4) 0.0444(11) Uani 1 1 d . . . . .
C2 C 0.3094(9) 0.0376(2) 1.2061(5) 0.0548(14) Uani 1 1 d . . . . .
C3 C 0.2570(8) -0.0099(2) 1.2233(5) 0.0592(15) Uani 1 1 d . . . . .
H3 H 0.2489 -0.0195 1.2928 0.071 Uiso 1 1 calc R U . . .
C4 C 0.2165(7) -0.0432(2) 1.1366(5) 0.0519(13) Uani 1 1 d . . . . .
C5 C 0.2235(7) -0.03177(19) 1.0330(5) 0.0467(12) Uani 1 1 d . . . . .
H5 H 0.1951 -0.0554 0.9769 0.056 Uiso 1 1 calc R U . . .
C6 C 0.2741(6) 0.01625(17) 1.0125(4) 0.0396(10) Uani 1 1 d . . . . .
C7 C 0.2935(6) 0.04216(16) 0.9170(4) 0.0358(10) Uani 1 1 d . . . . .
C8 C 0.3503(6) 0.09102(17) 0.9512(4) 0.0369(10) Uani 1 1 d . . . . .
C9 C 0.3846(6) 0.12663(17) 0.8788(4) 0.0380(10) Uani 1 1 d . . . . .
C10 C 0.3629(6) 0.11386(16) 0.7702(4) 0.0362(10) Uani 1 1 d . . . . .
C11 C 0.3014(6) 0.06539(17) 0.7310(4) 0.0362(10) Uani 1 1 d . . . . .
C12 C 0.2755(8) 0.05351(18) 0.6187(4) 0.0476(12) Uani 1 1 d . . . . .
C13 C 0.2150(9) 0.0067(2) 0.5799(5) 0.0622(16) Uani 1 1 d . . . . .
H13 H 0.2003 -0.0012 0.5060 0.075 Uiso 1 1 calc R U . . .
C14 C 0.1765(11) -0.0281(2) 0.6510(5) 0.0709(19) Uani 1 1 d . . . . .
H14 H 0.1320 -0.0591 0.6239 0.085 Uiso 1 1 calc R U . . .
C15 C 0.2027(8) -0.01788(19) 0.7605(5) 0.0534(14) Uani 1 1 d . . . . .
H15 H 0.1780 -0.0421 0.8070 0.064 Uiso 1 1 calc R U . . .
C16 C 0.2667(6) 0.02901(16) 0.8040(4) 0.0386(10) Uani 1 1 d . . . . .
C17 C 0.4043(6) 0.15110(17) 0.6942(4) 0.0388(10) Uani 1 1 d . . . . .
C18 C 0.3091(8) 0.0909(2) 0.5404(4) 0.0521(13) Uani 1 1 d . . . . .
C19 C 0.4182(6) 0.17236(17) 0.5070(4) 0.0401(11) Uani 1 1 d . . . . .
C20 C 0.5805(7) 0.16748(19) 0.4807(4) 0.0453(11) Uani 1 1 d . . . . .
C21 C 0.6165(8) 0.1997(2) 0.4051(5) 0.0532(14) Uani 1 1 d . . . . .
C22 C 0.4969(8) 0.2365(2) 0.3544(4) 0.0507(13) Uani 1 1 d . . . . .
C23 C 0.3373(8) 0.2404(2) 0.3827(5) 0.0527(13) Uani 1 1 d . . . . .
C24 C 0.2950(7) 0.2081(2) 0.4584(4) 0.0457(11) Uani 1 1 d . . . . .
C25 C 0.3836(8) 0.1432(2) 1.1221(5) 0.0514(13) Uani 1 1 d . . . . .
C26 C 0.2073(8) 0.1716(2) 1.1041(5) 0.0555(14) Uani 1 1 d . . . . .
H26A H 0.1505 0.1738 1.0255 0.067 Uiso 1 1 calc R U . . .
H26B H 0.2327 0.2051 1.1322 0.067 Uiso 1 1 calc R U . . .
C27 C 0.0769(9) 0.1471(2) 1.1605(6) 0.0648(16) Uani 1 1 d . . . . .
H27A H 0.0471 0.1141 1.1301 0.078 Uiso 1 1 calc R U . . .
H27B H 0.1352 0.1436 1.2387 0.078 Uiso 1 1 calc R U . . .
C28 C -0.0931(11) 0.1765(3) 1.1463(8) 0.092(2) Uani 1 1 d . . . . .
H28A H -0.0645 0.2093 1.1764 0.138 Uiso 1 1 calc R U . . .
H28B H -0.1693 0.1601 1.1842 0.138 Uiso 1 1 calc R U . . .
H28C H -0.1540 0.1790 1.0692 0.138 Uiso 1 1 calc R U . . .
C29 C 0.7116(9) 0.1271(3) 0.5314(6) 0.0771(19) Uani 1 1 d . . . . .
H29A H 0.6622 0.0953 0.5044 0.116 Uiso 1 1 calc R U . . .
H29B H 0.7342 0.1281 0.6102 0.116 Uiso 1 1 calc R U . . .
H29C H 0.8219 0.1322 0.5117 0.116 Uiso 1 1 calc R U . . .
C30 C 0.5432(11) 0.2709(3) 0.2724(6) 0.0754(19) Uani 1 1 d . . . . .
H30A H 0.4399 0.2754 0.2107 0.113 Uiso 1 1 calc R U . . .
H30B H 0.6391 0.2568 0.2472 0.113 Uiso 1 1 calc R U . . .
H30C H 0.5800 0.3024 0.3067 0.113 Uiso 1 1 calc R U . . .
C31 C 0.1157(8) 0.2119(3) 0.4827(7) 0.081(2) Uani 1 1 d . . . . .
H31A H 0.0408 0.1848 0.4477 0.122 Uiso 1 1 calc R U . . .
H31B H 0.0600 0.2428 0.4548 0.122 Uiso 1 1 calc R U . . .
H31C H 0.1317 0.2103 0.5610 0.122 Uiso 1 1 calc R U . . .
H9 H 0.428(7) 0.159(2) 0.915(4) 0.047(14) Uiso 1 1 d . . . . .
H21 H 0.733(8) 0.193(2) 0.391(5) 0.055(15) Uiso 1 1 d . . . . .
H25A H 0.470(9) 0.159(2) 1.103(5) 0.060(17) Uiso 1 1 d . . . . .
H23 H 0.268(7) 0.263(2) 0.359(4) 0.041(15) Uiso 1 1 d . . . . .
H2 H 0.341(8) 0.057(2) 1.255(5) 0.049(17) Uiso 1 1 d . . . . .
H25B H 0.437(10) 0.138(3) 1.200(7) 0.08(2) Uiso 1 1 d . . . . .

loop_
_atom_site_aniso_label
_atom_site_aniso_U_11
_atom_site_aniso_U_22
_atom_site_aniso_U_33
_atom_site_aniso_U_23
_atom_site_aniso_U_13
_atom_site_aniso_U_12
Br1 0.0696(5) 0.0759(5) 0.0793(6) 0.0291(3) 0.0219(4) -0.0012(3)
O1 0.067(2) 0.0458(19) 0.042(2) -0.0059(15) 0.0206(18) -0.0129(16)
O2 0.139(5) 0.075(3) 0.036(2) -0.016(2) 0.036(3) -0.041(3)
N1 0.051(2) 0.053(2) 0.031(2) -0.0072(17) 0.0174(19) -0.0035(19)
N2 0.054(2) 0.047(2) 0.032(2) -0.0027(17) 0.0201(19) -0.0086(18)
C1 0.042(3) 0.057(3) 0.037(3) 0.002(2) 0.015(2) 0.007(2)
C2 0.064(4) 0.064(3) 0.038(3) 0.002(3) 0.018(3) 0.007(3)
C3 0.061(3) 0.081(4) 0.041(3) 0.019(3) 0.023(3) 0.013(3)
C4 0.045(3) 0.058(3) 0.056(3) 0.013(3) 0.020(3) 0.008(2)
C5 0.041(3) 0.052(3) 0.050(3) 0.006(2) 0.016(2) 0.003(2)
C6 0.036(2) 0.046(2) 0.039(3) 0.002(2) 0.015(2) 0.0054(19)
C7 0.035(2) 0.042(2) 0.034(2) -0.0016(18) 0.015(2) 0.0014(18)
C8 0.035(2) 0.046(2) 0.031(2) -0.0045(19) 0.011(2) -0.0003(19)
C9 0.041(2) 0.041(2) 0.036(3) -0.006(2) 0.016(2) -0.0032(19)
C10 0.034(2) 0.043(2) 0.035(2) -0.0041(18) 0.015(2) -0.0018(18)
C11 0.036(2) 0.044(2) 0.031(2) -0.0070(18) 0.012(2) -0.0039(18)
C12 0.063(3) 0.048(3) 0.036(3) -0.008(2) 0.021(3) -0.011(2)
C13 0.090(4) 0.063(3) 0.039(3) -0.020(3) 0.027(3) -0.025(3)
C14 0.107(5) 0.050(3) 0.062(4) -0.019(3) 0.035(4) -0.027(3)
C15 0.075(4) 0.046(3) 0.045(3) -0.007(2) 0.027(3) -0.013(2)
C16 0.042(3) 0.039(2) 0.039(3) -0.0053(19) 0.019(2) -0.0010(19)
C17 0.041(2) 0.043(2) 0.036(3) -0.0033(19) 0.015(2) 0.0005(19)
C18 0.067(4) 0.058(3) 0.035(3) -0.006(2) 0.021(3) -0.012(3)
C19 0.045(3) 0.045(2) 0.033(2) -0.0031(19) 0.017(2) -0.009(2)
C20 0.045(3) 0.055(3) 0.039(3) -0.006(2) 0.016(2) -0.003(2)
C21 0.050(3) 0.066(3) 0.053(3) -0.008(3) 0.032(3) -0.011(3)
C22 0.059(3) 0.053(3) 0.046(3) -0.005(2) 0.023(3) -0.019(2)
C23 0.059(3) 0.050(3) 0.050(3) 0.005(3) 0.018(3) -0.002(3)
C24 0.041(3) 0.058(3) 0.040(3) -0.001(2) 0.015(2) -0.005(2)
C25 0.059(3) 0.064(3) 0.034(3) -0.013(2) 0.016(3) -0.017(3)
C26 0.075(4) 0.048(3) 0.047(3) -0.012(2) 0.024(3) -0.004(3)
C27 0.075(4) 0.056(3) 0.074(4) -0.006(3) 0.037(4) 0.001(3)
C28 0.092(5) 0.087(5) 0.109(6) -0.007(5) 0.050(5) 0.009(4)
C29 0.067(4) 0.094(5) 0.077(5) 0.010(4) 0.030(4) 0.027(4)
C30 0.099(5) 0.070(4) 0.066(4) 0.007(3) 0.037(4) -0.023(4)
C31 0.052(4) 0.110(5) 0.091(5) 0.023(4) 0.038(4) 0.014(4)

loop_
_atom_type_symbol
_atom_type_description
_atom_type_scat_dispersion_real
_atom_type_scat_dispersion_imag
_atom_type_scat_source
C C 0.0181 0.0091 'International Tables Vol C Tables 4.2.6.8 and 6.1.1.4'
H H 0.0000 0.0000 'International Tables Vol C Tables 4.2.6.8 and 6.1.1.4'
N N 0.0311 0.0180 'International Tables Vol C Tables 4.2.6.8 and 6.1.1.4'
O O 0.0492 0.0322 'International Tables Vol C Tables 4.2.6.8 and 6.1.1.4'
Br Br -0.6763 1.2805 'International Tables Vol C Tables 4.2.6.8 and 6.1.1.4'

loop_
_geom_angle_atom_site_label_1
_geom_angle_atom_site_label_2
_geom_angle_atom_site_label_3
_geom_angle
_geom_angle_site_symmetry_1
_geom_angle_site_symmetry_3
_geom_angle_publ_flag
C8 N1 C1 108.2(4) . . ?
C8 N1 C25 125.0(4) . . ?
C1 N1 C25 125.9(4) . . ?
C18 N2 C17 124.7(4) . . ?
C18 N2 C19 116.7(4) . . ?
C17 N2 C19 118.6(4) . . ?
C2 C1 N1 129.3(5) . . ?
C2 C1 C6 121.6(5) . . ?
N1 C1 C6 109.1(4) . . ?
C3 C2 C1 118.3(6) . . ?
C3 C2 H2 123(4) . . ?
C1 C2 H2 119(4) . . ?
C2 C3 C4 119.5(5) . . ?
C2 C3 H3 120.3 . . ?
C4 C3 H3 120.3 . . ?
C5 C4 C3 123.6(5) . . ?
C5 C4 Br1 117.6(5) . . ?
C3 C4 Br1 118.8(4) . . ?
C4 C5 C6 118.3(5) . . ?
C4 C5 H5 120.8 . . ?
C6 C5 H5 120.8 . . ?
C5 C6 C1 118.6(4) . . ?
C5 C6 C7 134.8(5) . . ?
C1 C6 C7 106.6(4) . . ?
C8 C7 C16 118.9(4) . . ?
C8 C7 C6 106.9(4) . . ?
C16 C7 C6 134.2(4) . . ?
N1 C8 C9 128.3(4) . . ?
N1 C8 C7 109.2(4) . . ?
C9 C8 C7 122.5(4) . . ?
C10 C9 C8 118.9(4) . . ?
C10 C9 H9 127(3) . . ?
C8 C9 H9 114(3) . . ?
C9 C10 C11 120.7(4) . . ?
C9 C10 C17 119.0(4) . . ?
C11 C10 C17 120.3(4) . . ?
C12 C11 C16 119.5(4) . . ?
C12 C11 C10 119.8(4) . . ?
C16 C11 C10 120.7(4) . . ?
C13 C12 C11 120.2(5) . . ?
C13 C12 C18 119.0(5) . . ?
C11 C12 C18 120.7(4) . . ?
C14 C13 C12 119.9(5) . . ?
C14 C13 H13 120.0 . . ?
C12 C13 H13 120.0 . . ?
C15 C14 C13 121.1(5) . . ?
C15 C14 H14 119.5 . . ?
C13 C14 H14 119.5 . . ?
C14 C15 C16 120.9(5) . . ?
C14 C15 H15 119.5 . . ?
C16 C15 H15 119.5 . . ?
C15 C16 C11 118.3(4) . . ?
C15 C16 C7 123.4(4) . . ?
C11 C16 C7 118.3(4) . . ?
O1 C17 N2 119.7(4) . . ?
O1 C17 C10 123.2(4) . . ?
N2 C17 C10 117.1(4) . . ?
O2 C18 N2 120.3(5) . . ?
O2 C18 C12 122.5(5) . . ?
N2 C18 C12 117.2(4) . . ?
C24 C19 C20 121.6(4) . . ?
C24 C19 N2 119.9(4) . . ?
C20 C19 N2 118.5(4) . . ?
C21 C20 C19 118.1(5) . . ?
C21 C20 C29 120.7(5) . . ?
C19 C20 C29 121.2(5) . . ?
C20 C21 C22 122.3(5) . . ?
C20 C21 H21 112(3) . . ?
C22 C21 H21 126(3) . . ?
C23 C22 C21 118.1(5) . . ?
C23 C22 C30 121.8(6) . . ?
C21 C22 C30 120.2(5) . . ?
C22 C23 C24 121.3(6) . . ?
C22 C23 H23 121(4) . . ?
C24 C23 H23 118(4) . . ?
C19 C24 C23 118.5(5) . . ?
C19 C24 C31 121.7(5) . . ?
C23 C24 C31 119.8(5) . . ?
N1 C25 C26 112.5(5) . . ?
N1 C25 H25A 105(4) . . ?
C26 C25 H25A 116(4) . . ?
N1 C25 H25B 111(4) . . ?
C26 C25 H25B 110(4) . . ?
H25A C25 H25B 102(6) . . ?
C25 C26 C27 113.1(5) . . ?
C25 C26 H26A 109.0 . . ?
C27 C26 H26A 109.0 . . ?
C25 C26 H26B 109.0 . . ?
C27 C26 H26B 109.0 . . ?
H26A C26 H26B 107.8 . . ?
C28 C27 C26 112.6(6) . . ?
C28 C27 H27A 109.1 . . ?
C26 C27 H27A 109.1 . . ?
C28 C27 H27B 109.1 . . ?
C26 C27 H27B 109.1 . . ?
H27A C27 H27B 107.8 . . ?
C27 C28 H28A 109.5 . . ?
C27 C28 H28B 109.5 . . ?
H28A C28 H28B 109.5 . . ?
C27 C28 H28C 109.5 . . ?
H28A C28 H28C 109.5 . . ?
H28B C28 H28C 109.5 . . ?
C20 C29 H29A 109.5 . . ?
C20 C29 H29B 109.5 . . ?
H29A C29 H29B 109.5 . . ?
C20 C29 H29C 109.5 . . ?
H29A C29 H29C 109.5 . . ?
H29B C29 H29C 109.5 . . ?
C22 C30 H30A 109.5 . . ?
C22 C30 H30B 109.5 . . ?
H30A C30 H30B 109.5 . . ?
C22 C30 H30C 109.5 . . ?
H30A C30 H30C 109.5 . . ?
H30B C30 H30C 109.5 . . ?
C24 C31 H31A 109.5 . . ?
C24 C31 H31B 109.5 . . ?
H31A C31 H31B 109.5 . . ?
C24 C31 H31C 109.5 . . ?
H31A C31 H31C 109.5 . . ?
H31B C31 H31C 109.5 . . ?

loop_
_geom_bond_atom_site_label_1
_geom_bond_atom_site_label_2
_geom_bond_distance
_geom_bond_site_symmetry_2
_geom_bond_publ_flag
Br1 C4 1.906(5) . ?
O1 C17 1.208(6) . ?
O2 C18 1.206(6) . ?
N1 C8 1.380(6) . ?
N1 C1 1.392(6) . ?
N1 C25 1.462(7) . ?
N2 C18 1.396(7) . ?
N2 C17 1.400(6) . ?
N2 C19 1.451(6) . ?
C1 C2 1.386(7) . ?
C1 C6 1.413(7) . ?
C2 C3 1.375(9) . ?
C2 H2 0.80(6) . ?
C3 C4 1.381(9) . ?
C3 H3 0.9300 . ?
C4 C5 1.353(7) . ?
C5 C6 1.393(7) . ?
C5 H5 0.9300 . ?
C6 C7 1.431(6) . ?
C7 C8 1.415(6) . ?
C7 C16 1.425(6) . ?
C8 C9 1.394(6) . ?
C9 C10 1.374(7) . ?
C9 H9 1.00(6) . ?
C10 C11 1.429(6) . ?
C10 C17 1.477(6) . ?
C11 C12 1.408(6) . ?
C11 C16 1.415(6) . ?
C12 C13 1.385(7) . ?
C12 C18 1.478(7) . ?
C13 C14 1.382(8) . ?
C13 H13 0.9300 . ?
C14 C15 1.364(8) . ?
C14 H14 0.9300 . ?
C15 C16 1.410(7) . ?
C15 H15 0.9300 . ?
C19 C24 1.376(7) . ?
C19 C20 1.389(7) . ?
C20 C21 1.368(7) . ?
C20 C29 1.505(8) . ?
C21 C22 1.388(8) . ?
C21 H21 0.98(6) . ?
C22 C23 1.378(8) . ?
C22 C30 1.498(7) . ?
C23 C24 1.392(7) . ?
C23 H23 0.81(6) . ?
C24 C31 1.501(7) . ?
C25 C26 1.526(9) . ?
C25 H25A 0.88(6) . ?
C25 H25B 0.96(8) . ?
C26 C27 1.529(8) . ?
C26 H26A 0.9700 . ?
C26 H26B 0.9700 . ?
C27 C28 1.504(10) . ?
C27 H27A 0.9700 . ?
C27 H27B 0.9700 . ?
C28 H28A 0.9600 . ?
C28 H28B 0.9600 . ?
C28 H28C 0.9600 . ?
C29 H29A 0.9600 . ?
C29 H29B 0.9600 . ?
C29 H29C 0.9600 . ?
C30 H30A 0.9600 . ?
C30 H30B 0.9600 . ?
C30 H30C 0.9600 . ?
C31 H31A 0.9600 . ?
C31 H31B 0.9600 . ?
C31 H31C 0.9600 . ?

loop_
_geom_hbond_atom_site_label_D
_geom_hbond_atom_site_label_H
_geom_hbond_atom_site_label_A
_geom_hbond_distance_DH
_geom_hbond_distance_HA
_geom_hbond_distance_DA
_geom_hbond_angle_DHA
_geom_hbond_site_symmetry_A
C2 H2 O2 0.80(6) 2.61(6) 3.272(7) 141(5) 1_556
C2 H2 O2 0.80(6) 2.61(6) 3.272(7) 141(5) 1_556
C2 H2 O2 0.80(6) 2.61(6) 3.272(7) 141(5) 1_556
C26 H26A Br1 0.97 3.29 4.052(6) 136.9 3_557
C2 H2 O2 0.80(6) 2.61(6) 3.272(7) 141(5) 1_556
C26 H26A Br1 0.97 3.29 4.052(6) 136.9 3_557
C2 H2 O2 0.80(6) 2.61(6) 3.272(7) 141(5) 1_556
C26 H26A Br1 0.97 3.29 4.052(6) 136.9 3_557
C2 H2 O2 0.80(6) 2.61(6) 3.272(7) 141(5) 1_556
C26 H26A Br1 0.97 3.29 4.052(6) 136.9 3_557
C2 H2 O2 0.80(6) 2.61(6) 3.272(7) 141(5) 1_556
C2 H2 O2 0.80(6) 2.61(6) 3.272(7) 141(5) 1_556
C26 H26A Br1 0.97 3.29 4.052(6) 136.9 3_557
C2 H2 O2 0.80(6) 2.61(6) 3.272(7) 141(5) 1_556
C26 H26A Br1 0.97 3.29 4.052(6) 136.9 3_557
C2 H2 O2 0.80(6) 2.61(6) 3.272(7) 141(5) 1_556
C26 H26A Br1 0.97 3.29 4.052(6) 136.9 3_557
C2 H2 O2 0.80(6) 2.61(6) 3.272(7) 141(5) 1_556
C26 H26A Br1 0.97 3.29 4.052(6) 136.9 3_557
C2 H2 O2 0.80(6) 2.61(6) 3.272(7) 141(5) 1_556
C2 H2 O2 0.80(6) 2.61(6) 3.272(7) 141(5) 1_556

loop_
_geom_torsion_atom_site_label_1
_geom_torsion_atom_site_label_2
_geom_torsion_atom_site_label_3
_geom_torsion_atom_site_label_4
_geom_torsion
_geom_torsion_site_symmetry_1
_geom_torsion_site_symmetry_2
_geom_torsion_site_symmetry_3
_geom_torsion_site_symmetry_4
_geom_torsion_publ_flag
C8 N1 C1 C2 -179.5(5) . . . . ?
C25 N1 C1 C2 -10.2(9) . . . . ?
C8 N1 C1 C6 -1.0(5) . . . . ?
C25 N1 C1 C6 168.3(5) . . . . ?
N1 C1 C2 C3 178.3(5) . . . . ?
C6 C1 C2 C3 0.0(8) . . . . ?
C1 C2 C3 C4 0.7(9) . . . . ?
C2 C3 C4 C5 -0.7(9) . . . . ?
C2 C3 C4 Br1 -178.6(4) . . . . ?
C3 C4 C5 C6 0.0(8) . . . . ?
Br1 C4 C5 C6 177.9(4) . . . . ?
C4 C5 C6 C1 0.7(7) . . . . ?
C4 C5 C6 C7 -178.6(5) . . . . ?
C2 C1 C6 C5 -0.7(7) . . . . ?
N1 C1 C6 C5 -179.3(4) . . . . ?
C2 C1 C6 C7 178.8(5) . . . . ?
N1 C1 C6 C7 0.2(5) . . . . ?
C5 C6 C7 C8 -180.0(5) . . . . ?
C1 C6 C7 C8 0.7(5) . . . . ?
C5 C6 C7 C16 0.8(9) . . . . ?
C1 C6 C7 C16 -178.6(5) . . . . ?
C1 N1 C8 C9 -179.2(5) . . . . ?
C25 N1 C8 C9 11.4(8) . . . . ?
C1 N1 C8 C7 1.4(5) . . . . ?
C25 N1 C8 C7 -168.0(5) . . . . ?
C16 C7 C8 N1 178.1(4) . . . . ?
C6 C7 C8 N1 -1.3(5) . . . . ?
C16 C7 C8 C9 -1.3(7) . . . . ?
C6 C7 C8 C9 179.3(4) . . . . ?
N1 C8 C9 C10 -179.4(5) . . . . ?
C7 C8 C9 C10 -0.1(7) . . . . ?
C8 C9 C10 C11 1.8(7) . . . . ?
C8 C9 C10 C17 -178.2(4) . . . . ?
C9 C10 C11 C12 178.3(5) . . . . ?
C17 C10 C11 C12 -1.7(7) . . . . ?
C9 C10 C11 C16 -1.9(7) . . . . ?
C17 C10 C11 C16 178.1(4) . . . . ?
C16 C11 C12 C13 0.6(8) . . . . ?
C10 C11 C12 C13 -179.6(5) . . . . ?
C16 C11 C12 C18 179.4(5) . . . . ?
C10 C11 C12 C18 -0.8(8) . . . . ?
C11 C12 C13 C14 1.2(10) . . . . ?
C18 C12 C13 C14 -177.6(6) . . . . ?
C12 C13 C14 C15 -2.2(11) . . . . ?
C13 C14 C15 C16 1.2(11) . . . . ?
C14 C15 C16 C11 0.6(9) . . . . ?
C14 C15 C16 C7 178.8(6) . . . . ?
C12 C11 C16 C15 -1.5(7) . . . . ?
C10 C11 C16 C15 178.7(5) . . . . ?
C12 C11 C16 C7 -179.8(4) . . . . ?
C10 C11 C16 C7 0.4(7) . . . . ?
C8 C7 C16 C15 -177.1(5) . . . . ?
C6 C7 C16 C15 2.1(8) . . . . ?
C8 C7 C16 C11 1.1(6) . . . . ?
C6 C7 C16 C11 -179.7(5) . . . . ?
C18 N2 C17 O1 -179.3(5) . . . . ?
C19 N2 C17 O1 1.0(7) . . . . ?
C18 N2 C17 C10 0.9(7) . . . . ?
C19 N2 C17 C10 -178.8(4) . . . . ?
C9 C10 C17 O1 1.9(7) . . . . ?
C11 C10 C17 O1 -178.1(5) . . . . ?
C9 C10 C17 N2 -178.3(4) . . . . ?
C11 C10 C17 N2 1.7(6) . . . . ?
C17 N2 C18 O2 177.6(6) . . . . ?
C19 N2 C18 O2 -2.7(8) . . . . ?
C17 N2 C18 C12 -3.3(8) . . . . ?
C19 N2 C18 C12 176.4(5) . . . . ?
C13 C12 C18 O2 1.2(10) . . . . ?
C11 C12 C18 O2 -177.7(6) . . . . ?
C13 C12 C18 N2 -177.9(6) . . . . ?
C11 C12 C18 N2 3.2(8) . . . . ?
C18 N2 C19 C24 96.3(6) . . . . ?
C17 N2 C19 C24 -84.0(6) . . . . ?
C18 N2 C19 C20 -80.7(6) . . . . ?
C17 N2 C19 C20 99.1(5) . . . . ?
C24 C19 C20 C21 0.5(8) . . . . ?
N2 C19 C20 C21 177.4(4) . . . . ?
C24 C19 C20 C29 -177.8(6) . . . . ?
N2 C19 C20 C29 -0.9(8) . . . . ?
C19 C20 C21 C22 -0.2(8) . . . . ?
C29 C20 C21 C22 178.2(6) . . . . ?
C20 C21 C22 C23 0.4(8) . . . . ?
C20 C21 C22 C30 179.8(5) . . . . ?
C21 C22 C23 C24 -1.0(8) . . . . ?
C30 C22 C23 C24 179.6(6) . . . . ?
C20 C19 C24 C23 -1.1(8) . . . . ?
N2 C19 C24 C23 -178.0(5) . . . . ?
C20 C19 C24 C31 177.0(6) . . . . ?
N2 C19 C24 C31 0.2(8) . . . . ?
C22 C23 C24 C19 1.4(8) . . . . ?
C22 C23 C24 C31 -176.8(6) . . . . ?
C8 N1 C25 C26 79.7(6) . . . . ?
C1 N1 C25 C26 -87.8(6) . . . . ?
N1 C25 C26 C27 70.6(6) . . . . ?
C25 C26 C27 C28 177.6(6) . . . . ?
